data_7158802
loop_
_publ_author_name
'Li, Jun-Nan'
'Li, Zi-Jie'
'Shen, Liu-Yu'
'Li, Pinhua'
'Zhang, Yicheng'
'Yang, Wen-Chao'

_publ_section_title
;
 Selective polychloromethylation and halogenation of alkynes with
 polyhaloalkanes
;
_journal_name_full 'Organic &amp; Biomolecular Chemistry'
_journal_paper_doi 10.1039/D2OB01053D
_journal_year 2022
_chemical_formula_moiety 'C21 H13 Br O2'
_chemical_formula_sum 'C21 H13 Br O2'
_chemical_formula_weight 377.22
_space_group_crystal_system monoclinic
_space_group_IT_number 14
_space_group_name_Hall '-P 2yn'
_space_group_name_H-M_alt 'P 1 21/n 1'
_atom_sites_solution_hydrogens geom
_atom_sites_solution_primary dual
_audit_creation_date 2020-08-16
_audit_creation_method
;
Olex2 1.2
(compiled 2018.05.29 svn.r3508 for OlexSys, GUI svn.r5506)
;
_audit_update_record
;
2022-05-21 deposited with the CCDC.	2022-07-27 downloaded from the CCDC.
;
_cell_angle_alpha 90
_cell_angle_beta 109.131(3)
_cell_angle_gamma 90
_cell_formula_units_Z 4
_cell_length_a 8.9293(2)
_cell_length_b 14.4901(3)
_cell_length_c 13.4949(4)
_cell_measurement_reflns_used 9162
_cell_measurement_temperature 100.2(7)
_cell_measurement_theta_max 75.3580
_cell_measurement_theta_min 5.2240
_cell_volume 1649.63(8)
_computing_cell_refinement 'CrysAlisPro 1.171.40.67a (Rigaku OD, 2019)'
_computing_data_collection 'CrysAlisPro 1.171.40.67a (Rigaku OD, 2019)'
_computing_data_reduction 'CrysAlisPro 1.171.40.67a (Rigaku OD, 2019)'
_computing_molecular_graphics 'Olex2 (Dolomanov et al., 2009)'
_computing_publication_material 'Olex2 (Dolomanov et al., 2009)'
_computing_structure_refinement 'ShelXL (Sheldrick, 2015)'
_computing_structure_solution 'ShelXT (Sheldrick, 2015)'
_diffrn_ambient_environment N~2~
_diffrn_ambient_temperature 100.2(7)
_diffrn_detector 'Hybrid Pixel Array Detector'
_diffrn_detector_area_resol_mean 10.0000
_diffrn_detector_type HyPix
_diffrn_measured_fraction_theta_full 0.960
_diffrn_measured_fraction_theta_max 0.960
_diffrn_measurement_details
;
List of Runs (angles in degrees, time in seconds):

  # Type    Start    End  Width  t~exp~   \w     \q     \k     \f   Frames
#--------------------------------------------------------------------------
  1  \w    -93.00 -55.00   0.50    0.05    --  -47.82 -20.00  71.00   76
  2  \w    -23.00   2.00   0.50    0.05    --  -47.82  20.00-121.00   50
  3  \w    -26.00  26.00   0.50    0.05    --   47.82 -20.00  71.00  104
  4  \w     60.00  96.00   0.50    0.05    --   47.82  20.00-121.00   72
  5  \w   -168.00 -88.00   0.50    0.06    -- -102.00 -20.00  71.00  160
  6  \w    103.00 129.00   0.50    0.06    --  104.75  20.00-121.00   52
  7  \w    -24.00  12.00   0.50    0.05    --  -47.82  19.00 -60.00   72
  8  \w   -119.00 -81.00   0.50    0.05    --  -47.82-125.00-180.00   76
  9  \w    -15.00  44.00   0.50    0.05    --   47.82 -37.00 -60.00  118
 10  \w    -69.00 -37.00   0.50    0.06    -- -102.00  61.00 120.00   64
 11  \w   -174.00 -71.00   0.50    0.06    -- -102.00-125.00-120.00  206
 12  \w    -59.00 -33.00   0.50    0.06    -- -102.00  61.00   0.00   52
 13  \w    -93.00 -67.00   0.50    0.06    -- -102.00  77.00 -30.00   52
 14  \w   -174.00 -88.00   0.50    0.06    -- -102.00 -15.00 150.00  172
 15  \w    -66.00 -38.00   0.50    0.06    -- -102.00  61.00-120.00   56
 16  \w     38.00  64.00   0.50    0.06    --  104.75 -61.00 -60.00   52
 17  \w     47.00  73.00   0.50    0.06    --  104.75 -61.00-120.00   52
 18  \w     72.00 106.00   0.50    0.06    --  104.75 -94.00 -90.00   68
 19  \w     40.00  68.00   0.50    0.06    --  104.75 -61.00  90.00   56
 20  \w     32.00  62.00   0.50    0.06    --  104.75 -94.00 -90.00   60
 21  \w     34.00  87.00   0.50    0.06    --  104.75 -94.00-120.00  106
 22  \w     44.00  70.00   0.50    0.06    --  104.75 -61.00 120.00   52
 23  \w     39.00  69.00   0.50    0.06    --  104.75 -61.00 -90.00   60
;
_diffrn_measurement_device 'four-circle diffractometer'
_diffrn_measurement_device_type 'XtaLAB Synergy R, DW system, HyPix'
_diffrn_measurement_method '\w scans'
_diffrn_orient_matrix_type 'CrysAlisPro convention (1999,Acta A55,543-557)'
_diffrn_orient_matrix_UB_11 -0.0300256000
_diffrn_orient_matrix_UB_12 0.1027216000
_diffrn_orient_matrix_UB_13 -0.0289704000
_diffrn_orient_matrix_UB_21 0.1767447000
_diffrn_orient_matrix_UB_22 0.0128004000
_diffrn_orient_matrix_UB_23 0.0131914000
_diffrn_orient_matrix_UB_31 -0.0343490000
_diffrn_orient_matrix_UB_32 -0.0241925000
_diffrn_orient_matrix_UB_33 -0.1165680000
_diffrn_radiation_monochromator mirror
_diffrn_radiation_probe x-ray
_diffrn_radiation_type CuK\a
_diffrn_radiation_wavelength 1.54184
_diffrn_reflns_av_R_equivalents 0.0280
_diffrn_reflns_av_unetI/netI 0.0233
_diffrn_reflns_Laue_measured_fraction_full 0.960
_diffrn_reflns_Laue_measured_fraction_max 0.960
_diffrn_reflns_limit_h_max 10
_diffrn_reflns_limit_h_min -10
_diffrn_reflns_limit_k_max 17
_diffrn_reflns_limit_k_min -16
_diffrn_reflns_limit_l_max 10
_diffrn_reflns_limit_l_min -15
_diffrn_reflns_number 9317
_diffrn_reflns_point_group_measured_fraction_full 0.960
_diffrn_reflns_point_group_measured_fraction_max 0.960
_diffrn_reflns_theta_full 65.087
_diffrn_reflns_theta_max 65.087
_diffrn_reflns_theta_min 5.254
_diffrn_source 'Rotating-anode X-ray tube'
_diffrn_source_type 'Rigaku (Cu) X-ray Source'
_exptl_absorpt_coefficient_mu 3.469
_exptl_absorpt_correction_T_max 1.00000
_exptl_absorpt_correction_T_min 0.62850
_exptl_absorpt_correction_type multi-scan
_exptl_absorpt_process_details
;
CrysAlisPro 1.171.40.67a (Rigaku Oxford Diffraction, 2019)
Empirical absorption correction using spherical harmonics,
 implemented in SCALE3 ABSPACK scaling algorithm.
;
_exptl_crystal_colour colourless
_exptl_crystal_colour_primary colourless
_exptl_crystal_density_diffrn 1.519
_exptl_crystal_description block
_exptl_crystal_F_000 760
_exptl_crystal_size_max 0.25
_exptl_crystal_size_mid 0.2
_exptl_crystal_size_min 0.2
_refine_diff_density_max 0.363
_refine_diff_density_min -0.453
_refine_diff_density_rms 0.063
_refine_ls_extinction_coef 0.0017(2)
_refine_ls_extinction_expression Fc^*^=kFc[1+0.001xFc^2^\l^3^/sin(2\q)]^-1/4^
_refine_ls_extinction_method 'SHELXL-2014/7 (Sheldrick 2014'
_refine_ls_goodness_of_fit_ref 1.062
_refine_ls_hydrogen_treatment constr
_refine_ls_matrix_type full
_refine_ls_number_parameters 218
_refine_ls_number_reflns 2702
_refine_ls_number_restraints 0
_refine_ls_restrained_S_all 1.062
_refine_ls_R_factor_all 0.0273
_refine_ls_R_factor_gt 0.0265
_refine_ls_shift/su_max 0.000
_refine_ls_shift/su_mean 0.000
_refine_ls_structure_factor_coef Fsqd
_refine_ls_weighting_details 'w=1/[\s^2^(Fo^2^)+(0.0442P)^2^+0.9643P] where P=(Fo^2^+2Fc^2^)/3'
_refine_ls_weighting_scheme calc
_refine_ls_wR_factor_gt 0.0726
_refine_ls_wR_factor_ref 0.0732
_reflns_Friedel_coverage 0.000
_reflns_number_gt 2624
_reflns_number_total 2702
_reflns_threshold_expression 'I > 2\s(I)'
_cod_data_source_file d2ob01053d2.cif
_cod_data_source_block 20200810a
_cod_database_code 7158802
_shelx_shelxl_version_number 2014/7
_chemical_oxdiff_formula C1H1O1Br1N1
_shelx_space_group_comment
;
The symmetry employed for this shelxl refinement is uniquely defined
by the following loop, which should always be used as a source of
symmetry information in preference to the above space-group names.
They are only intended as comments.
;
_shelx_estimated_absorpt_t_max 0.544
_shelx_estimated_absorpt_t_min 0.478
_diffrn_oxdiff_digest_frames
;
01ab37c4ef0518bea47134135d3b63af12000953df8
;
_reflns_odcompleteness_completeness 95.10
_reflns_odcompleteness_iscentric 1
_reflns_odcompleteness_theta 66.97
_olex2_refinement_description
;
1. Fixed Uiso
 At 1.2 times of:
  All C(H) groups
2.a Aromatic/amide H refined with riding coordinates:
 C4(H4), C5(H5), C6(H6), C7(H7), C10(H10), C11(H11), C13(H13), C14(H14),
 C17(H17), C18(H18), C19(H19), C20(H20), C21(H21)
;
_olex2_submission_special_instructions 'No special instructions were received'
_oxdiff_exptl_absorpt_empirical_details
;
Empirical correction (ABSPACK) includes:
- Absorption correction using spherical harmonics
- Frame scaling
;
_oxdiff_exptl_absorpt_empirical_full_max 3.516
_oxdiff_exptl_absorpt_empirical_full_min 0.610

loop_
_space_group_symop_operation_xyz
'x, y, z'
'-x+1/2, y+1/2, -z+1/2'
'-x, -y, -z'
'x-1/2, -y-1/2, z-1/2'

loop_
_atom_site_label
_atom_site_type_symbol
_atom_site_fract_x
_atom_site_fract_y
_atom_site_fract_z
_atom_site_U_iso_or_equiv
_atom_site_adp_type
_atom_site_occupancy
_atom_site_site_symmetry_order
_atom_site_calc_flag
_atom_site_refinement_flags_posn
_atom_site_refinement_flags_adp
_atom_site_refinement_flags_occupancy
_atom_site_disorder_assembly
_atom_site_disorder_group
Br1 Br 0.18508(2) 0.48772(2) -0.04428(2) 0.02085(12) Uani 1 1 d . . . . .
C1 C 0.3588(2) 0.41016(13) 0.02393(15) 0.0182(4) Uani 1 1 d . . . . .
C2 C 0.4452(2) 0.37405(13) -0.04436(15) 0.0183(4) Uani 1 1 d . . . . .
C3 C 0.5739(2) 0.30723(13) 0.00384(15) 0.0180(4) Uani 1 1 d . . . . .
C4 C 0.6520(3) 0.26609(15) -0.05925(16) 0.0228(4) Uani 1 1 d . . . . .
H4 H 0.6227 0.2811 -0.1301 0.027 Uiso 1 1 calc R . . . .
C5 C 0.7720(3) 0.20350(16) -0.01713(18) 0.0266(5) Uani 1 1 d . . . . .
H5 H 0.8236 0.1761 -0.0592 0.032 Uiso 1 1 calc R . . . .
C6 C 0.8155(3) 0.18159(17) 0.08891(19) 0.0298(5) Uani 1 1 d . . . . .
H6 H 0.8965 0.1393 0.1177 0.036 Uiso 1 1 calc R . . . .
C7 C 0.7393(2) 0.22207(16) 0.15160(17) 0.0266(5) Uani 1 1 d . . . . .
H7 H 0.7698 0.2070 0.2224 0.032 Uiso 1 1 calc R . . . .
C8 C 0.6171(2) 0.28525(14) 0.11004(15) 0.0192(4) Uani 1 1 d . . . . .
C9 C 0.5374(2) 0.32921(14) 0.18289(14) 0.0173(4) Uani 1 1 d . . . . .
C10 C 0.6583(2) 0.39212(14) 0.25825(15) 0.0193(4) Uani 1 1 d . . . . .
H10 H 0.6982 0.4416 0.2307 0.023 Uiso 1 1 calc R . . . .
C11 C 0.7097(2) 0.37989(14) 0.36155(16) 0.0214(4) Uani 1 1 d . . . . .
H11 H 0.7856 0.4200 0.4033 0.026 Uiso 1 1 calc R . . . .
C12 C 0.6504(2) 0.30491(15) 0.41190(17) 0.0228(5) Uani 1 1 d . . . . .
C13 C 0.5347(2) 0.24169(14) 0.34242(16) 0.0213(4) Uani 1 1 d . . . . .
H13 H 0.4970 0.1924 0.3715 0.026 Uiso 1 1 calc R . . . .
C14 C 0.4825(2) 0.25301(14) 0.23906(16) 0.0196(4) Uani 1 1 d . . . . .
H14 H 0.4076 0.2115 0.1989 0.023 Uiso 1 1 calc R . . . .
C15 C 0.3939(2) 0.38946(13) 0.12568(15) 0.0166(4) Uani 1 1 d . . . . .
C16 C 0.2975(2) 0.42309(14) 0.18984(15) 0.0191(4) Uani 1 1 d . . . . .
C17 C 0.3428(3) 0.50136(14) 0.25223(18) 0.0232(5) Uani 1 1 d . . . . .
H17 H 0.4336 0.5335 0.2536 0.028 Uiso 1 1 calc R . . . .
C18 C 0.2529(3) 0.53151(17) 0.31237(18) 0.0297(5) Uani 1 1 d . . . . .
H18 H 0.2835 0.5838 0.3541 0.036 Uiso 1 1 calc R . . . .
C19 C 0.1176(3) 0.48395(16) 0.31049(19) 0.0299(5) Uani 1 1 d . . . . .
H19 H 0.0578 0.5039 0.3512 0.036 Uiso 1 1 calc R . . . .
C20 C 0.0715(2) 0.40618(16) 0.24750(17) 0.0263(5) Uani 1 1 d . . . . .
H20 H -0.0198 0.3744 0.2459 0.032 Uiso 1 1 calc R . . . .
C21 C 0.1607(2) 0.37567(15) 0.18714(16) 0.0223(4) Uani 1 1 d . . . . .
H21 H 0.1292 0.3237 0.1450 0.027 Uiso 1 1 calc R . . . .
O1 O 0.41044(17) 0.39720(10) -0.13638(10) 0.0241(3) Uani 1 1 d . . . . .
O2 O 0.6961(2) 0.29582(11) 0.50820(12) 0.0309(4) Uani 1 1 d . . . . .

loop_
_atom_site_aniso_label
_atom_site_aniso_U_11
_atom_site_aniso_U_22
_atom_site_aniso_U_33
_atom_site_aniso_U_23
_atom_site_aniso_U_13
_atom_site_aniso_U_12
Br1 0.01957(16) 0.01996(16) 0.01973(17) 0.00429(7) 0.00193(10) 0.00113(7)
C1 0.0175(9) 0.0155(9) 0.0188(10) -0.0003(8) 0.0024(8) -0.0035(7)
C2 0.0212(10) 0.0170(9) 0.0157(10) -0.0013(8) 0.0048(8) -0.0058(8)
C3 0.0184(9) 0.0166(9) 0.0179(10) -0.0009(8) 0.0047(7) -0.0039(8)
C4 0.0271(10) 0.0247(11) 0.0173(10) -0.0037(8) 0.0084(8) -0.0044(9)
C5 0.0255(11) 0.0301(12) 0.0277(12) -0.0062(9) 0.0135(9) 0.0007(9)
C6 0.0263(11) 0.0323(12) 0.0314(13) 0.0025(10) 0.0103(9) 0.0093(9)
C7 0.0261(11) 0.0319(12) 0.0210(11) 0.0034(9) 0.0063(9) 0.0081(9)
C8 0.0192(9) 0.0208(10) 0.0175(10) -0.0008(8) 0.0061(8) -0.0019(8)
C9 0.0186(9) 0.0185(9) 0.0136(9) 0.0016(8) 0.0036(7) 0.0012(8)
C10 0.0167(9) 0.0197(10) 0.0209(10) -0.0005(8) 0.0056(8) 0.0017(8)
C11 0.0193(9) 0.0251(11) 0.0174(10) -0.0025(8) 0.0029(8) 0.0025(8)
C12 0.0226(10) 0.0256(11) 0.0193(11) 0.0015(9) 0.0058(8) 0.0103(8)
C13 0.0250(10) 0.0203(10) 0.0210(11) 0.0047(8) 0.0106(8) 0.0056(8)
C14 0.0188(9) 0.0178(10) 0.0227(10) -0.0001(8) 0.0076(8) 0.0019(7)
C15 0.0158(9) 0.0151(9) 0.0178(10) 0.0003(7) 0.0039(7) -0.0029(7)
C16 0.0192(10) 0.0222(10) 0.0145(9) 0.0038(8) 0.0036(7) 0.0052(8)
C17 0.0232(11) 0.0241(10) 0.0216(11) 0.0000(8) 0.0064(9) 0.0026(8)
C18 0.0338(12) 0.0292(11) 0.0248(12) -0.0024(10) 0.0079(9) 0.0102(10)
C19 0.0302(12) 0.0422(14) 0.0203(11) 0.0065(10) 0.0121(10) 0.0165(10)
C20 0.0208(10) 0.0354(12) 0.0239(11) 0.0109(9) 0.0089(8) 0.0082(9)
C21 0.0204(10) 0.0242(11) 0.0202(10) 0.0030(8) 0.0038(8) 0.0016(8)
O1 0.0318(8) 0.0267(8) 0.0122(7) 0.0017(6) 0.0052(6) -0.0011(6)
O2 0.0412(9) 0.0347(9) 0.0147(8) 0.0035(6) 0.0062(6) 0.0100(7)

loop_
_atom_type_symbol
_atom_type_description
_atom_type_scat_dispersion_real
_atom_type_scat_dispersion_imag
_atom_type_scat_source
C C 0.0181 0.0091 'International Tables Vol C Tables 4.2.6.8 and 6.1.1.4'
H H 0.0000 0.0000 'International Tables Vol C Tables 4.2.6.8 and 6.1.1.4'
Br Br -0.6763 1.2805 'International Tables Vol C Tables 4.2.6.8 and 6.1.1.4'
O O 0.0492 0.0322 'International Tables Vol C Tables 4.2.6.8 and 6.1.1.4'

loop_
_geom_angle_atom_site_label_1
_geom_angle_atom_site_label_2
_geom_angle_atom_site_label_3
_geom_angle
_geom_angle_site_symmetry_1
_geom_angle_site_symmetry_3
_geom_angle_publ_flag
C2 C1 Br1 114.78(13) . . ?
C15 C1 Br1 120.75(16) . . ?
C15 C1 C2 124.45(18) . . ?
C1 C2 C3 116.50(16) . . ?
O1 C2 C1 121.67(18) . . ?
O1 C2 C3 121.82(18) . . ?
C4 C3 C2 118.78(18) . . ?
C8 C3 C2 121.00(18) . . ?
C8 C3 C4 120.22(18) . . ?
C3 C4 H4 119.8 . . ?
C5 C4 C3 120.38(19) . . ?
C5 C4 H4 119.8 . . ?
C4 C5 H5 120.3 . . ?
C4 C5 C6 119.5(2) . . ?
C6 C5 H5 120.3 . . ?
C5 C6 H6 119.8 . . ?
C7 C6 C5 120.4(2) . . ?
C7 C6 H6 119.8 . . ?
C6 C7 H7 119.6 . . ?
C6 C7 C8 120.8(2) . . ?
C8 C7 H7 119.6 . . ?
C3 C8 C7 118.72(19) . . ?
C3 C8 C9 122.39(17) . . ?
C7 C8 C9 118.88(17) . . ?
C8 C9 C15 113.68(15) . . ?
C10 C9 C8 107.59(15) . . ?
C10 C9 C15 106.75(16) . . ?
C14 C9 C8 108.33(16) . . ?
C14 C9 C10 112.27(16) . . ?
C14 C9 C15 108.29(15) . . ?
C9 C10 H10 118.4 . . ?
C11 C10 C9 123.19(19) . . ?
C11 C10 H10 118.4 . . ?
C10 C11 H11 119.0 . . ?
C10 C11 C12 122.06(19) . . ?
C12 C11 H11 119.0 . . ?
C13 C12 C11 116.83(18) . . ?
O2 C12 C11 121.4(2) . . ?
O2 C12 C13 121.8(2) . . ?
C12 C13 H13 119.1 . . ?
C14 C13 C12 121.73(19) . . ?
C14 C13 H13 119.1 . . ?
C9 C14 H14 118.1 . . ?
C13 C14 C9 123.89(18) . . ?
C13 C14 H14 118.1 . . ?
C1 C15 C9 121.35(18) . . ?
C1 C15 C16 122.51(17) . . ?
C16 C15 C9 116.14(16) . . ?
C17 C16 C15 120.64(18) . . ?
C17 C16 C21 119.8(2) . . ?
C21 C16 C15 119.55(18) . . ?
C16 C17 H17 119.9 . . ?
C18 C17 C16 120.1(2) . . ?
C18 C17 H17 119.9 . . ?
C17 C18 H18 119.9 . . ?
C19 C18 C17 120.1(2) . . ?
C19 C18 H18 119.9 . . ?
C18 C19 H19 120.1 . . ?
C18 C19 C20 119.8(2) . . ?
C20 C19 H19 120.1 . . ?
C19 C20 H20 119.8 . . ?
C21 C20 C19 120.4(2) . . ?
C21 C20 H20 119.8 . . ?
C16 C21 H21 120.1 . . ?
C20 C21 C16 119.7(2) . . ?
C20 C21 H21 120.1 . . ?

loop_
_geom_bond_atom_site_label_1
_geom_bond_atom_site_label_2
_geom_bond_distance
_geom_bond_site_symmetry_2
_geom_bond_publ_flag
Br1 C1 1.8923(19) . ?
C1 C2 1.478(3) . ?
C1 C15 1.338(3) . ?
C2 C3 1.480(3) . ?
C2 O1 1.224(2) . ?
C3 C4 1.398(3) . ?
C3 C8 1.393(3) . ?
C4 H4 0.9300 . ?
C4 C5 1.377(3) . ?
C5 H5 0.9300 . ?
C5 C6 1.391(3) . ?
C6 H6 0.9300 . ?
C6 C7 1.379(3) . ?
C7 H7 0.9300 . ?
C7 C8 1.394(3) . ?
C8 C9 1.529(3) . ?
C9 C10 1.520(3) . ?
C9 C14 1.510(3) . ?
C9 C15 1.533(3) . ?
C10 H10 0.9300 . ?
C10 C11 1.329(3) . ?
C11 H11 0.9300 . ?
C11 C12 1.469(3) . ?
C12 C13 1.466(3) . ?
C12 O2 1.235(3) . ?
C13 H13 0.9300 . ?
C13 C14 1.328(3) . ?
C14 H14 0.9300 . ?
C15 C16 1.489(3) . ?
C16 C17 1.391(3) . ?
C16 C21 1.392(3) . ?
C17 H17 0.9300 . ?
C17 C18 1.387(3) . ?
C18 H18 0.9300 . ?
C18 C19 1.383(4) . ?
C19 H19 0.9300 . ?
C19 C20 1.390(3) . ?
C20 H20 0.9300 . ?
C20 C21 1.385(3) . ?
C21 H21 0.9300 . ?

loop_
_geom_torsion_atom_site_label_1
_geom_torsion_atom_site_label_2
_geom_torsion_atom_site_label_3
_geom_torsion_atom_site_label_4
_geom_torsion
_geom_torsion_site_symmetry_1
_geom_torsion_site_symmetry_2
_geom_torsion_site_symmetry_3
_geom_torsion_site_symmetry_4
_geom_torsion_publ_flag
Br1 C1 C2 C3 -175.29(13) . . . . ?
Br1 C1 C2 O1 3.7(2) . . . . ?
Br1 C1 C15 C9 -178.05(13) . . . . ?
Br1 C1 C15 C16 1.9(3) . . . . ?
C1 C2 C3 C4 175.61(17) . . . . ?
C1 C2 C3 C8 -4.3(3) . . . . ?
C1 C15 C16 C17 -97.0(2) . . . . ?
C1 C15 C16 C21 83.0(2) . . . . ?
C2 C1 C15 C9 3.8(3) . . . . ?
C2 C1 C15 C16 -176.25(18) . . . . ?
C2 C3 C4 C5 -179.87(19) . . . . ?
C2 C3 C8 C7 -179.85(18) . . . . ?
C2 C3 C8 C9 -1.0(3) . . . . ?
C3 C4 C5 C6 -0.2(3) . . . . ?
C3 C8 C9 C10 -110.8(2) . . . . ?
C3 C8 C9 C14 127.60(19) . . . . ?
C3 C8 C9 C15 7.2(3) . . . . ?
C4 C3 C8 C7 0.2(3) . . . . ?
C4 C3 C8 C9 179.06(18) . . . . ?
C4 C5 C6 C7 0.0(3) . . . . ?
C5 C6 C7 C8 0.3(3) . . . . ?
C6 C7 C8 C3 -0.4(3) . . . . ?
C6 C7 C8 C9 -179.3(2) . . . . ?
C7 C8 C9 C10 68.1(2) . . . . ?
C7 C8 C9 C14 -53.5(2) . . . . ?
C7 C8 C9 C15 -173.95(18) . . . . ?
C8 C3 C4 C5 0.1(3) . . . . ?
C8 C9 C10 C11 -118.4(2) . . . . ?
C8 C9 C14 C13 118.1(2) . . . . ?
C8 C9 C15 C1 -8.6(3) . . . . ?
C8 C9 C15 C16 171.48(16) . . . . ?
C9 C10 C11 C12 -1.4(3) . . . . ?
C9 C15 C16 C17 83.0(2) . . . . ?
C9 C15 C16 C21 -97.1(2) . . . . ?
C10 C9 C14 C13 -0.6(3) . . . . ?
C10 C9 C15 C1 109.9(2) . . . . ?
C10 C9 C15 C16 -70.1(2) . . . . ?
C10 C11 C12 C13 1.9(3) . . . . ?
C10 C11 C12 O2 -178.0(2) . . . . ?
C11 C12 C13 C14 -1.8(3) . . . . ?
C12 C13 C14 C9 1.2(3) . . . . ?
C14 C9 C10 C11 0.7(3) . . . . ?
C14 C9 C15 C1 -129.01(19) . . . . ?
C14 C9 C15 C16 51.0(2) . . . . ?
C15 C1 C2 C3 3.0(3) . . . . ?
C15 C1 C2 O1 -178.08(18) . . . . ?
C15 C9 C10 C11 119.2(2) . . . . ?
C15 C9 C14 C13 -118.2(2) . . . . ?
C15 C16 C17 C18 -179.40(19) . . . . ?
C15 C16 C21 C20 179.35(17) . . . . ?
C16 C17 C18 C19 -0.1(3) . . . . ?
C17 C16 C21 C20 -0.7(3) . . . . ?
C17 C18 C19 C20 -0.5(3) . . . . ?
C18 C19 C20 C21 0.4(3) . . . . ?
C19 C20 C21 C16 0.2(3) . . . . ?
C21 C16 C17 C18 0.7(3) . . . . ?
O1 C2 C3 C4 -3.3(3) . . . . ?
O1 C2 C3 C8 176.71(18) . . . . ?
O2 C12 C13 C14 178.14(19) . . . . ?
